data_7702252
loop_
_publ_author_name
'Wang, Wen-Min'
'He, Li-Yuan'
'Wang, Xin-Xin'
'Shi, Ying'
'Wu, Zhi-Lei'
'Cui, Jian-Zhong'

_publ_section_title
;
 Linear-shaped Ln and Ln clusters constructed by a polydentate Schiff base
 ligand and a \b-diketone co-ligand: structures, fluorescence properties,
 magnetic refrigeration and single-molecule magnet behavior.
;
_journal_issue 44
_journal_name_full 'Dalton transactions (Cambridge, England : 2003)'
_journal_page_first 16744
_journal_page_last 16755
_journal_paper_doi 10.1039/c9dt03478a
_journal_volume 48
_journal_year 2019
_chemical_formula_moiety 'C78 H82 Er6 N12 O26'
_chemical_formula_sum 'C78 H82 Er6 N12 O26'
_chemical_formula_weight 2607.11
_space_group_crystal_system triclinic
_space_group_IT_number 2
_space_group_name_Hall '-P 1'
_space_group_name_H-M_alt 'P -1'
_atom_sites_solution_hydrogens mixed
_audit_creation_date 2018-06-14
_audit_creation_method
;
Olex2 1.2
(compiled 2018.05.29 svn.r3508 for OlexSys, GUI svn.r5506)
;
_audit_update_record
;
2019-08-25 deposited with the CCDC.	2019-10-15 downloaded from the CCDC.
;
_cell_angle_alpha 104.453(4)
_cell_angle_beta 98.872(4)
_cell_angle_gamma 109.749(3)
_cell_formula_units_Z 1
_cell_length_a 11.5180(9)
_cell_length_b 12.4304(9)
_cell_length_c 17.4525(12)
_cell_measurement_reflns_used 7556
_cell_measurement_temperature 150(2)
_cell_measurement_theta_max 26.42
_cell_measurement_theta_min 2.39
_cell_volume 2197.9(3)
_computing_cell_refinement 'SAINT v8.37A (Bruker, 2015)'
_computing_data_reduction 'SAINT v8.37A (Bruker, 2015)'
_computing_molecular_graphics 'Olex2 (Dolomanov et al., 2009)'
_computing_publication_material 'Olex2 (Dolomanov et al., 2009)'
_computing_structure_refinement 'XL (Sheldrick, 2008)'
_diffrn_ambient_temperature 150.0
_diffrn_measured_fraction_theta_full 0.996
_diffrn_measured_fraction_theta_max 0.996
_diffrn_measurement_device_type 'Bruker APEX-II CCD'
_diffrn_measurement_method '\f and \w scans'
_diffrn_radiation_type MoK\a
_diffrn_radiation_wavelength 0.71073
_diffrn_reflns_av_R_equivalents 0.1068
_diffrn_reflns_av_unetI/netI 0.0838
_diffrn_reflns_Laue_measured_fraction_full 0.996
_diffrn_reflns_Laue_measured_fraction_max 0.996
_diffrn_reflns_limit_h_max 14
_diffrn_reflns_limit_h_min -14
_diffrn_reflns_limit_k_max 15
_diffrn_reflns_limit_k_min -15
_diffrn_reflns_limit_l_max 21
_diffrn_reflns_limit_l_min -21
_diffrn_reflns_number 38257
_diffrn_reflns_point_group_measured_fraction_full 0.996
_diffrn_reflns_point_group_measured_fraction_max 0.996
_diffrn_reflns_theta_full 25.242
_diffrn_reflns_theta_max 26.020
_diffrn_reflns_theta_min 2.387
_diffrn_standards_number 0
_exptl_absorpt_coefficient_mu 5.743
_exptl_absorpt_correction_T_max 0.7454
_exptl_absorpt_correction_T_min 0.5559
_exptl_absorpt_correction_type multi-scan
_exptl_absorpt_process_details
;
SADABS-2016/2 (Bruker,2016/2) was used for absorption correction.
wR2(int) was 0.0917 before and 0.0615 after correction.
The Ratio of minimum to maximum transmission is 0.7458.
The \l/2 correction factor is Not present.
;
_exptl_crystal_colour colorless
_exptl_crystal_density_diffrn 1.970
_exptl_crystal_description block
_exptl_crystal_F_000 1250
_exptl_crystal_size_max 0.32
_exptl_crystal_size_mid 0.24
_exptl_crystal_size_min 0.13
_refine_diff_density_max 2.989
_refine_diff_density_min -1.751
_refine_diff_density_rms 0.230
_refine_ls_extinction_method none
_refine_ls_goodness_of_fit_ref 1.020
_refine_ls_hydrogen_treatment mixed
_refine_ls_matrix_type full
_refine_ls_number_parameters 539
_refine_ls_number_reflns 8628
_refine_ls_number_restraints 6
_refine_ls_restrained_S_all 1.020
_refine_ls_R_factor_all 0.0926
_refine_ls_R_factor_gt 0.0491
_refine_ls_shift/su_max 0.000
_refine_ls_shift/su_mean 0.000
_refine_ls_structure_factor_coef Fsqd
_refine_ls_weighting_details 'w=1/[\s^2^(Fo^2^)+(0.0562P)^2^+4.9485P] where P=(Fo^2^+2Fc^2^)/3'
_refine_ls_weighting_scheme calc
_refine_ls_wR_factor_gt 0.1039
_refine_ls_wR_factor_ref 0.1208
_reflns_Friedel_coverage 0.000
_reflns_number_gt 5801
_reflns_number_total 8628
_reflns_threshold_expression 'I > 2\s(I)'
_cod_data_source_file c9dt03478a2.cif
_cod_data_source_block 7
_cod_database_code 7702252
_shelx_shelxl_version_number 2016/6
_shelx_space_group_comment
;
The symmetry employed for this shelxl refinement is uniquely defined
by the following loop, which should always be used as a source of
symmetry information in preference to the above space-group names.
They are only intended as comments.
;
_shelx_estimated_absorpt_t_max 0.522
_shelx_estimated_absorpt_t_min 0.261
_olex2_refinement_description
;
1. Fixed Uiso
 At 1.2 times of:
  All C(H) groups
 At 1.5 times of:
  All C(H,H,H) groups, All O(H) groups
2. Restrained distances
 O11-H11
 0.87 with sigma of 0.01
 O12-H12
 0.87 with sigma of 0.01
 C38-H11
 1.926367 with sigma of 0.02
 Er2-H11
 2.94278 with sigma of 0.02
 C37-H12
 1.894539 with sigma of 0.02
 Er1-H12
 2.859579 with sigma of 0.02
3.a Aromatic/amide H refined with riding coordinates:
 C13(H13), C12(H12A), C16(H16), C17(H17), C18(H18), C20(H20), C10(H10),
 C29(H29), C11(H11A), C7(H7), C5(H5), C4(H4), C3(H3), C34(H34), C26(H26),
 C23(H23), C25(H25), C24(H24)
3.b Fitted hexagon refined as free rotating group:
 C14(C15,C16,C17,C18,C19), C2(C1,C6,C5,C4,C3)
3.c Idealised Me refined as rotating group:
 C38(H38A,H38B,H38C), C37(H37A,H37B,H37C), C36(H36A,H36B,H36C), C31(H31A,H31B,
 H31C), C27(H27A,H27B,H27C), C39(H39A,H39B,H39C), C32(H32A,H32B,H32C)
;
_olex2_submission_special_instructions 'No special instructions were received'

loop_
_space_group_symop_operation_xyz
'x, y, z'
'-x, -y, -z'

loop_
_atom_site_label
_atom_site_type_symbol
_atom_site_fract_x
_atom_site_fract_y
_atom_site_fract_z
_atom_site_U_iso_or_equiv
_atom_site_adp_type
_atom_site_occupancy
_atom_site_site_symmetry_order
_atom_site_calc_flag
_atom_site_refinement_flags_posn
Er1 Er 0.09088(4) 0.12127(4) 0.46548(3) 0.02035(12) Uani 1 1 d D
Er2 Er 0.11416(4) 0.24230(4) 0.30453(3) 0.02317(12) Uani 1 1 d D
Er3 Er -0.03963(5) 0.34086(4) 0.14464(3) 0.02943(14) Uani 1 1 d .
O1 O 0.0362(6) -0.1033(6) 0.6556(4) 0.0241(16) Uani 1 1 d .
O10 O 0.0453(8) 0.5430(7) 0.1939(5) 0.043(2) Uani 1 1 d .
O6 O 0.1408(6) 0.3193(6) 0.1974(4) 0.0255(16) Uani 1 1 d .
O5 O 0.2145(6) 0.1491(6) 0.3693(4) 0.0288(16) Uani 1 1 d .
O2 O 0.0825(6) 0.0582(5) 0.5784(4) 0.0199(14) Uani 1 1 d .
O3 O 0.1405(6) 0.3099(6) 0.4468(4) 0.0219(14) Uani 1 1 d .
O7 O -0.1062(7) 0.1395(7) 0.0769(4) 0.0370(18) Uani 1 1 d .
O4 O 0.2124(6) 0.0103(6) 0.4588(4) 0.0254(15) Uani 1 1 d .
O9 O -0.2072(9) 0.3815(8) 0.1683(6) 0.056(2) Uani 1 1 d .
O13 O -0.0452(6) 0.2972(6) 0.2612(4) 0.0300(17) Uani 1 1 d .
N1 N 0.2611(7) 0.2846(7) 0.5752(5) 0.0244(19) Uani 1 1 d .
O11 O 0.0281(7) 0.0728(6) 0.1835(4) 0.0324(17) Uani 1 1 d D
H11 H -0.009(9) 0.075(3) 0.1366(17) 0.049 Uiso 1 1 d DR
O8 O -0.1510(7) 0.3136(7) 0.0179(4) 0.0406(19) Uani 1 1 d .
O12 O -0.0630(7) 0.1839(6) 0.5192(5) 0.0315(17) Uani 1 1 d D
H12 H -0.121(5) 0.126(3) 0.530(5) 0.047 Uiso 1 1 d DR
N6 N 0.1307(9) 0.3811(8) 0.0658(5) 0.035(2) Uani 1 1 d .
N3 N 0.2569(8) 0.4637(7) 0.3781(5) 0.0251(19) Uani 1 1 d .
N5 N 0.3294(8) 0.2951(8) 0.1908(5) 0.029(2) Uani 1 1 d .
C13 C 0.2984(9) 0.5527(9) 0.3447(6) 0.026(2) Uani 1 1 d .
H13 H 0.266387 0.534621 0.287426 0.031 Uiso 1 1 calc R
N4 N 0.3076(8) 0.2430(8) 0.2540(5) 0.029(2) Uani 1 1 d .
C12 C 0.3847(10) 0.6678(9) 0.3899(7) 0.033(3) Uani 1 1 d .
H12A H 0.410899 0.727668 0.364173 0.040 Uiso 1 1 calc R
N2 N 0.3188(8) 0.3942(8) 0.5590(5) 0.030(2) Uani 1 1 d .
C9 C 0.3047(9) 0.4944(9) 0.4604(6) 0.025(2) Uani 1 1 d .
C8 C 0.2496(10) 0.3919(9) 0.4912(6) 0.024(2) Uani 1 1 d .
C14 C 0.2973(5) 0.0974(6) 0.3659(4) 0.025(2) Uani 1 1 d .
C15 C 0.2974(5) 0.0228(6) 0.4134(4) 0.025(2) Uani 1 1 d G
C16 C 0.3857(6) -0.0306(6) 0.4146(4) 0.027(2) Uani 1 1 d G
H16 H 0.385766 -0.081635 0.447105 0.033 Uiso 1 1 calc R
C17 C 0.4739(6) -0.0094(6) 0.3684(4) 0.034(3) Uani 1 1 d G
H17 H 0.534263 -0.045937 0.369216 0.041 Uiso 1 1 calc R
C18 C 0.4738(6) 0.0652(6) 0.3208(4) 0.035(3) Uani 1 1 d G
H18 H 0.534115 0.079663 0.289223 0.042 Uiso 1 1 calc R
C19 C 0.3855(6) 0.1186(6) 0.3196(4) 0.023(2) Uani 1 1 d G
C20 C 0.3857(10) 0.1898(9) 0.2655(6) 0.030(2) Uani 1 1 d .
H20 H 0.448668 0.198716 0.235583 0.036 Uiso 1 1 calc R
C10 C 0.3936(10) 0.6059(9) 0.5081(7) 0.033(3) Uani 1 1 d .
H10 H 0.428479 0.622186 0.564777 0.040 Uiso 1 1 calc R
C29 C -0.2336(11) 0.1052(12) -0.0549(7) 0.045(3) Uani 1 1 d .
H29 H -0.285187 0.045123 -0.105593 0.054 Uiso 1 1 calc R
C11 C 0.4319(10) 0.6950(9) 0.4716(7) 0.033(3) Uani 1 1 d .
H11A H 0.490693 0.774427 0.503671 0.040 Uiso 1 1 calc R
C7 C 0.3218(9) 0.2833(9) 0.6433(6) 0.028(2) Uani 1 1 d .
H7 H 0.396393 0.353292 0.674019 0.033 Uiso 1 1 calc R
C2 C 0.1487(5) -0.0055(5) 0.6864(4) 0.029(2) Uani 1 1 d .
C1 C 0.1740(5) 0.0807(6) 0.6468(3) 0.022(2) Uani 1 1 d G
C6 C 0.2866(6) 0.1838(5) 0.6782(4) 0.027(2) Uani 1 1 d G
C5 C 0.3738(5) 0.2008(5) 0.7492(4) 0.038(3) Uani 1 1 d G
H5 H 0.450738 0.271341 0.770679 0.046 Uiso 1 1 calc R
C4 C 0.3485(5) 0.1147(6) 0.7889(3) 0.036(3) Uani 1 1 d G
H4 H 0.408078 0.126271 0.837409 0.044 Uiso 1 1 calc R
C3 C 0.2359(6) 0.0115(5) 0.7575(4) 0.028(2) Uani 1 1 d G
H3 H 0.218601 -0.047410 0.784567 0.033 Uiso 1 1 calc R
C35 C 0.0058(12) 0.6109(12) 0.2357(8) 0.046(3) Uani 1 1 d .
C34 C -0.1117(13) 0.5799(13) 0.2530(9) 0.063(4) Uani 1 1 d .
H34 H -0.123989 0.640292 0.292598 0.076 Uiso 1 1 calc R
C38 C 0.0149(12) -0.0492(9) 0.1754(8) 0.045(3) Uani 1 1 d D
H38A H 0.051519 -0.077830 0.131319 0.068 Uiso 1 1 calc GR
H38B H -0.075848 -0.101486 0.162219 0.068 Uiso 1 1 calc GR
H38C H 0.060075 -0.051274 0.227033 0.068 Uiso 1 1 calc GR
C22 C 0.2381(11) 0.3654(10) 0.0934(6) 0.034(3) Uani 1 1 d .
C28 C -0.1779(12) 0.0680(11) 0.0054(8) 0.048(3) Uani 1 1 d .
C26 C 0.1225(12) 0.4143(12) -0.0005(8) 0.050(3) Uani 1 1 d .
H26 H 0.049072 0.428932 -0.019188 0.060 Uiso 1 1 calc R
C23 C 0.3331(12) 0.3791(12) 0.0537(8) 0.052(4) Uani 1 1 d .
H23 H 0.406928 0.366612 0.074681 0.062 Uiso 1 1 calc R
C25 C 0.2141(14) 0.4292(14) -0.0447(8) 0.067(4) Uani 1 1 d .
H25 H 0.202501 0.451371 -0.092716 0.081 Uiso 1 1 calc R
C24 C 0.3224(14) 0.4109(14) -0.0167(9) 0.065(4) Uani 1 1 d .
H24 H 0.387520 0.419959 -0.044976 0.078 Uiso 1 1 calc R
C21 C 0.2389(10) 0.3257(9) 0.1657(6) 0.031(2) Uani 1 1 d .
C30 C -0.2184(10) 0.2259(12) -0.0454(7) 0.042(3) Uani 1 1 d .
C37 C -0.1095(14) 0.2741(13) 0.5166(10) 0.069(5) Uani 1 1 d D
H37A H -0.194704 0.237755 0.478396 0.103 Uiso 1 1 calc GR
H37B H -0.051561 0.334536 0.498232 0.103 Uiso 1 1 calc GR
H37C H -0.114724 0.313076 0.571490 0.103 Uiso 1 1 calc GR
C33 C -0.2142(13) 0.4679(13) 0.2177(9) 0.055(4) Uani 1 1 d .
C36 C 0.0924(15) 0.7417(12) 0.2722(9) 0.070(4) Uani 1 1 d .
H36A H 0.170966 0.750319 0.308828 0.104 Uiso 1 1 calc GR
H36B H 0.049415 0.785812 0.303399 0.104 Uiso 1 1 calc GR
H36C H 0.113628 0.774564 0.228315 0.104 Uiso 1 1 calc GR
C31 C -0.2830(12) 0.2545(14) -0.1147(7) 0.061(4) Uani 1 1 d .
H31A H -0.345926 0.285516 -0.097611 0.091 Uiso 1 1 calc GR
H31B H -0.326271 0.180947 -0.162315 0.091 Uiso 1 1 calc GR
H31C H -0.219055 0.315612 -0.129192 0.091 Uiso 1 1 calc GR
C27 C -0.2017(16) -0.0625(12) -0.0111(10) 0.083(5) Uani 1 1 d .
H27A H -0.120849 -0.072890 -0.009684 0.124 Uiso 1 1 calc GR
H27B H -0.261256 -0.109780 -0.065337 0.124 Uiso 1 1 calc GR
H27C H -0.238715 -0.090542 0.030763 0.124 Uiso 1 1 calc GR
C39 C -0.1277(15) 0.3093(15) 0.3135(9) 0.070(5) Uani 1 1 d .
H39A H -0.114331 0.272505 0.355878 0.105 Uiso 1 1 calc GR
H39B H -0.216874 0.268634 0.280951 0.105 Uiso 1 1 calc GR
H39C H -0.108119 0.395209 0.339600 0.105 Uiso 1 1 calc GR
C32 C -0.3469(15) 0.4483(16) 0.2321(11) 0.096(6) Uani 1 1 d .
H32A H -0.411556 0.377304 0.188330 0.144 Uiso 1 1 calc GR
H32B H -0.365434 0.519687 0.231895 0.144 Uiso 1 1 calc GR
H32C H -0.348566 0.435562 0.285130 0.144 Uiso 1 1 calc GR

loop_
_atom_site_aniso_label
_atom_site_aniso_U_11
_atom_site_aniso_U_22
_atom_site_aniso_U_33
_atom_site_aniso_U_23
_atom_site_aniso_U_13
_atom_site_aniso_U_12
Er1 0.0205(2) 0.0195(2) 0.0215(2) 0.01116(19) 0.00456(18) 0.00553(19)
Er2 0.0266(3) 0.0203(2) 0.0234(3) 0.0121(2) 0.00588(19) 0.0069(2)
Er3 0.0326(3) 0.0268(3) 0.0283(3) 0.0137(2) 0.0028(2) 0.0099(2)
O1 0.016(3) 0.029(4) 0.023(4) 0.021(3) -0.004(3) -0.001(3)
O10 0.061(6) 0.030(4) 0.041(5) 0.010(4) 0.015(4) 0.020(4)
O6 0.025(4) 0.028(4) 0.021(4) 0.012(3) 0.001(3) 0.007(3)
O5 0.034(4) 0.033(4) 0.032(4) 0.023(3) 0.014(3) 0.018(4)
O2 0.017(3) 0.021(4) 0.020(3) 0.009(3) 0.002(3) 0.005(3)
O3 0.021(4) 0.015(3) 0.028(4) 0.008(3) 0.007(3) 0.003(3)
O7 0.040(5) 0.032(4) 0.021(4) 0.001(3) -0.004(3) 0.002(4)
O4 0.023(4) 0.028(4) 0.028(4) 0.014(3) 0.005(3) 0.010(3)
O9 0.065(6) 0.054(6) 0.055(6) 0.014(5) 0.024(5) 0.028(5)
O13 0.033(4) 0.035(4) 0.034(4) 0.021(4) 0.014(3) 0.017(4)
N1 0.024(4) 0.021(4) 0.030(5) 0.017(4) 0.008(4) 0.005(4)
O11 0.040(4) 0.023(4) 0.034(4) 0.014(3) 0.008(4) 0.010(3)
O8 0.040(5) 0.048(5) 0.028(4) 0.015(4) -0.002(4) 0.014(4)
O12 0.034(4) 0.021(4) 0.053(5) 0.018(4) 0.025(4) 0.015(3)
N6 0.045(6) 0.035(6) 0.032(5) 0.021(4) 0.015(4) 0.014(5)
N3 0.028(5) 0.014(4) 0.035(5) 0.012(4) 0.009(4) 0.008(4)
N5 0.032(5) 0.032(5) 0.028(5) 0.015(4) 0.014(4) 0.013(4)
C13 0.026(6) 0.022(5) 0.034(6) 0.013(5) 0.016(5) 0.007(5)
N4 0.027(5) 0.033(5) 0.027(5) 0.017(4) 0.008(4) 0.005(4)
C12 0.033(6) 0.022(6) 0.046(7) 0.021(5) 0.007(5) 0.007(5)
N2 0.032(5) 0.026(5) 0.032(5) 0.020(4) 0.009(4) 0.002(4)
C9 0.029(6) 0.020(5) 0.031(6) 0.012(5) 0.010(5) 0.010(5)
C8 0.033(6) 0.019(5) 0.019(5) 0.008(4) 0.009(4) 0.007(5)
C14 0.022(5) 0.021(5) 0.034(6) 0.011(5) 0.000(4) 0.012(4)
C15 0.021(5) 0.025(6) 0.030(6) 0.014(5) 0.005(4) 0.007(5)
C16 0.021(5) 0.028(6) 0.031(6) 0.012(5) 0.000(4) 0.008(5)
C17 0.028(6) 0.034(6) 0.043(7) 0.011(5) 0.006(5) 0.020(5)
C18 0.032(6) 0.049(7) 0.036(7) 0.020(6) 0.019(5) 0.024(6)
C19 0.016(5) 0.028(6) 0.028(6) 0.013(5) 0.008(4) 0.009(4)
C20 0.030(6) 0.030(6) 0.034(6) 0.015(5) 0.010(5) 0.012(5)
C10 0.035(6) 0.029(6) 0.030(6) 0.008(5) 0.005(5) 0.009(5)
C29 0.039(7) 0.050(8) 0.028(7) 0.003(6) 0.006(5) 0.004(6)
C11 0.027(6) 0.021(6) 0.039(7) 0.007(5) 0.000(5) -0.001(5)
C7 0.015(5) 0.033(6) 0.023(5) 0.008(5) -0.005(4) -0.002(5)
C2 0.030(6) 0.031(6) 0.030(6) 0.017(5) 0.007(5) 0.011(5)
C1 0.016(5) 0.029(6) 0.021(5) 0.009(4) 0.007(4) 0.006(4)
C6 0.016(5) 0.032(6) 0.031(6) 0.011(5) 0.005(4) 0.008(5)
C5 0.025(6) 0.044(7) 0.040(7) 0.028(6) -0.005(5) 0.002(5)
C4 0.031(6) 0.053(8) 0.024(6) 0.019(6) 0.001(5) 0.014(6)
C3 0.020(5) 0.038(6) 0.023(5) 0.018(5) 0.001(4) 0.005(5)
C35 0.039(7) 0.061(9) 0.051(8) 0.036(7) 0.015(6) 0.020(7)
C34 0.055(9) 0.060(10) 0.056(9) 0.018(8) 0.001(7) 0.008(8)
C38 0.052(8) 0.015(6) 0.061(8) 0.010(6) 0.006(6) 0.011(6)
C22 0.039(7) 0.031(6) 0.027(6) 0.014(5) 0.004(5) 0.008(5)
C28 0.044(8) 0.036(7) 0.047(8) -0.001(6) 0.010(6) 0.006(6)
C26 0.053(8) 0.065(9) 0.050(8) 0.039(7) 0.016(7) 0.032(7)
C23 0.047(8) 0.078(10) 0.060(9) 0.051(8) 0.033(7) 0.031(7)
C25 0.074(10) 0.097(13) 0.045(9) 0.048(9) 0.015(8) 0.034(10)
C24 0.062(9) 0.099(12) 0.073(10) 0.063(10) 0.044(8) 0.040(9)
C21 0.028(6) 0.028(6) 0.034(6) 0.009(5) 0.009(5) 0.009(5)
C30 0.022(6) 0.068(9) 0.022(6) 0.012(6) 0.006(5) 0.003(6)
C37 0.089(11) 0.082(11) 0.114(13) 0.076(10) 0.078(10) 0.074(10)
C33 0.051(9) 0.058(9) 0.058(9) 0.024(8) 0.015(7) 0.022(8)
C36 0.094(12) 0.039(8) 0.077(11) 0.023(8) 0.032(9) 0.019(8)
C31 0.039(7) 0.098(12) 0.028(7) 0.021(7) -0.003(6) 0.011(8)
C27 0.088(12) 0.031(8) 0.088(12) -0.020(8) -0.012(10) 0.018(8)
C39 0.087(11) 0.098(13) 0.080(11) 0.063(10) 0.050(9) 0.067(10)
C32 0.066(11) 0.083(13) 0.106(15) -0.014(11) 0.040(11) 0.013(10)

loop_
_atom_type_symbol
_atom_type_description
_atom_type_scat_dispersion_real
_atom_type_scat_dispersion_imag
_atom_type_scat_source
C C 0.0033 0.0016 'International Tables Vol C Tables 4.2.6.8 and 6.1.1.4'
H H 0.0000 0.0000 'International Tables Vol C Tables 4.2.6.8 and 6.1.1.4'
Er Er -0.2586 4.9576 'International Tables Vol C Tables 4.2.6.8 and 6.1.1.4'
N N 0.0061 0.0033 'International Tables Vol C Tables 4.2.6.8 and 6.1.1.4'
O O 0.0106 0.0060 'International Tables Vol C Tables 4.2.6.8 and 6.1.1.4'

loop_
_geom_angle_atom_site_label_1
_geom_angle_atom_site_label_2
_geom_angle_atom_site_label_3
_geom_angle
_geom_angle_site_symmetry_1
_geom_angle_site_symmetry_3
Er2 Er1 Er1 146.70(2) . 2_556
O1 Er1 Er1 106.65(14) 2_556 2_556
O1 Er1 Er2 41.02(14) 2_556 .
O1 Er1 O5 70.3(2) 2_556 .
O1 Er1 O2 141.7(2) 2_556 .
O1 Er1 O3 69.7(2) 2_556 .
O1 Er1 N1 135.8(2) 2_556 .
O1 Er1 O12 81.7(2) 2_556 .
O5 Er1 Er1 138.90(16) . 2_556
O5 Er1 Er2 39.64(15) . .
O5 Er1 N1 91.5(2) . .
O5 Er1 O12 141.0(2) . .
O2 Er1 Er1 37.55(14) 2_556 2_556
O2 Er1 Er1 37.27(15) . 2_556
O2 Er1 Er2 109.21(14) 2_556 .
O2 Er1 Er2 175.21(16) . .
O2 Er1 O1 70.5(2) 2_556 2_556
O2 Er1 O5 141.6(2) . .
O2 Er1 O5 114.4(2) 2_556 .
O2 Er1 O2 74.8(2) 2_556 .
O2 Er1 O3 136.6(2) 2_556 .
O2 Er1 O3 133.6(2) . .
O2 Er1 N1 150.1(2) 2_556 .
O2 Er1 N1 75.5(2) . .
O2 Er1 O12 79.2(2) 2_556 .
O2 Er1 O12 76.1(2) . .
O3 Er1 Er1 152.97(15) . 2_556
O3 Er1 Er2 41.68(16) . .
O3 Er1 O5 66.6(2) . .
O3 Er1 N1 66.2(2) . .
O3 Er1 O12 78.6(2) . .
O4 Er1 Er1 79.05(16) . 2_556
O4 Er1 Er2 106.58(16) . .
O4 Er1 O1 117.2(2) . 2_556
O4 Er1 O5 67.9(2) . .
O4 Er1 O2 86.7(2) . 2_556
O4 Er1 O2 75.9(2) . .
O4 Er1 O3 127.1(2) . .
O4 Er1 N1 89.9(3) . .
O4 Er1 O12 151.1(2) . .
N1 Er1 Er1 112.72(17) . 2_556
N1 Er1 Er2 100.24(16) . .
O12 Er1 Er1 74.37(15) . 2_556
O12 Er1 Er2 101.87(16) . .
O12 Er1 N1 90.1(3) . .
Er1 Er2 Er3 148.790(17) . .
O1 Er2 Er1 40.20(14) 2_556 .
O1 Er2 Er3 112.07(14) 2_556 .
O1 Er2 O3 68.8(2) 2_556 .
O1 Er2 O11 78.8(2) 2_556 .
O1 Er2 N3 131.2(2) 2_556 .
O1 Er2 N4 133.6(2) 2_556 .
O6 Er2 Er1 176.35(16) . .
O6 Er2 Er3 34.70(16) . .
O6 Er2 O1 142.0(2) . 2_556
O6 Er2 O3 139.8(2) . .
O6 Er2 O11 74.1(2) . .
O6 Er2 N3 77.1(2) . .
O6 Er2 N4 64.5(2) . .
O5 Er2 Er1 42.20(16) . .
O5 Er2 Er3 163.65(18) . .
O5 Er2 O1 71.7(2) . 2_556
O5 Er2 O6 134.2(2) . .
O5 Er2 O3 68.4(2) . .
O5 Er2 O11 91.3(2) . .
O5 Er2 N3 102.0(3) . .
O5 Er2 N4 70.0(2) . .
O3 Er2 Er1 41.46(14) . .
O3 Er2 Er3 127.98(15) . .
O3 Er2 O11 145.7(2) . .
O3 Er2 N3 64.3(2) . .
O3 Er2 N4 117.9(2) . .
O13 Er2 Er1 116.49(16) . .
O13 Er2 Er3 33.23(16) . .
O13 Er2 O1 86.2(2) . 2_556
O13 Er2 O6 67.1(2) . .
O13 Er2 O5 157.5(2) . .
O13 Er2 O3 100.2(2) . .
O13 Er2 O11 88.4(3) . .
O13 Er2 N3 89.3(3) . .
O13 Er2 N4 131.5(2) . .
O11 Er2 Er1 105.12(15) . .
O11 Er2 Er3 74.38(15) . .
O11 Er2 N3 149.7(2) . .
O11 Er2 N4 76.8(3) . .
N3 Er2 Er1 102.95(18) . .
N3 Er2 Er3 87.44(17) . .
N4 Er2 Er1 111.90(17) . .
N4 Er2 Er3 98.52(17) . .
N4 Er2 N3 82.2(3) . .
O10 Er3 Er2 105.1(2) . .
O10 Er3 O6 95.2(3) . .
O10 Er3 O7 169.6(3) . .
O10 Er3 O8 99.6(3) . .
O10 Er3 N6 81.3(3) . .
O6 Er3 Er2 35.61(15) . .
O6 Er3 O7 82.7(2) . .
O6 Er3 N6 64.9(2) . .
O7 Er3 Er2 79.05(17) . .
O7 Er3 N6 88.6(3) . .
O9 Er3 Er2 114.8(2) . .
O9 Er3 O10 78.0(3) . .
O9 Er3 O6 147.2(3) . .
O9 Er3 O7 109.2(3) . .
O9 Er3 O13 81.3(3) . .
O9 Er3 O8 77.1(3) . .
O9 Er3 N6 142.8(3) . .
O13 Er3 Er2 33.52(17) . .
O13 Er3 O10 100.3(3) . .
O13 Er3 O6 68.3(2) . .
O13 Er3 O7 88.4(3) . .
O13 Er3 O8 146.6(3) . .
O13 Er3 N6 133.1(3) . .
O8 Er3 Er2 154.3(2) . .
O8 Er3 O6 135.7(3) . .
O8 Er3 O7 75.4(3) . .
O8 Er3 N6 76.4(3) . .
N6 Er3 Er2 100.25(19) . .
Er1 O1 Er2 98.8(2) 2_556 2_556
C2 O1 Er1 116.7(4) . 2_556
C2 O1 Er2 141.6(4) . 2_556
C35 O10 Er3 128.8(8) . .
Er3 O6 Er2 109.7(3) . .
C21 O6 Er2 121.6(6) . .
C21 O6 Er3 127.6(6) . .
Er2 O5 Er1 98.2(2) . .
C14 O5 Er1 117.1(4) . .
C14 O5 Er2 144.1(5) . .
Er1 O2 Er1 105.2(2) 2_556 .
C1 O2 Er1 132.4(4) . .
C1 O2 Er1 117.7(4) . 2_556
Er1 O3 Er2 96.9(2) . .
C8 O3 Er1 115.3(6) . .
C8 O3 Er2 117.4(5) . .
C28 O7 Er3 134.6(7) . .
C15 O4 Er1 120.6(4) . .
C33 O9 Er3 131.3(10) . .
Er3 O13 Er2 113.3(3) . .
C39 O13 Er2 117.5(6) . .
C39 O13 Er3 129.1(6) . .
N2 N1 Er1 116.9(5) . .
C7 N1 Er1 129.6(6) . .
C7 N1 N2 112.7(8) . .
C38 O11 Er2 127.7(6) . .
C30 O8 Er3 136.8(8) . .
C37 O12 Er1 135.8(6) . .
C22 N6 Er3 117.2(6) . .
C26 N6 Er3 125.8(8) . .
C26 N6 C22 117.1(10) . .
C13 N3 Er2 128.0(7) . .
C13 N3 C9 116.2(9) . .
C9 N3 Er2 115.6(6) . .
C21 N5 N4 111.9(8) . .
N3 C13 C12 123.0(10) . .
N5 N4 Er2 116.6(6) . .
C20 N4 Er2 132.7(6) . .
C20 N4 N5 110.0(8) . .
C11 C12 C13 119.3(9) . .
C8 N2 N1 109.7(8) . .
N3 C9 C8 111.8(8) . .
N3 C9 C10 123.5(9) . .
C10 C9 C8 124.6(9) . .
O3 C8 N2 127.7(8) . .
O3 C8 C9 116.0(8) . .
N2 C8 C9 116.4(9) . .
O5 C14 C15 117.4(5) . .
O5 C14 C19 122.5(5) . .
C15 C14 C19 120.0 . .
O4 C15 C14 116.5(5) . .
O4 C15 C16 123.5(5) . .
C16 C15 C14 120.0 . .
C15 C16 C17 120.0 . .
C16 C17 C18 120.0 . .
C19 C18 C17 120.0 . .
C14 C19 C20 122.6(6) . .
C18 C19 C14 120.0 . .
C18 C19 C20 117.3(6) . .
N4 C20 C19 126.1(9) . .
C9 C10 C11 118.3(10) . .
C28 C29 C30 124.6(11) . .
C12 C11 C10 119.6(10) . .
N1 C7 C6 126.3(8) . .
O1 C2 C1 118.4(4) . .
O1 C2 C3 121.5(4) . .
C1 C2 C3 120.0 . .
O2 C1 C2 116.3(4) . .
O2 C1 C6 123.7(5) . .
C6 C1 C2 120.0 . .
C1 C6 C7 124.9(5) . .
C1 C6 C5 120.0 . .
C5 C6 C7 115.1(5) . .
C4 C5 C6 120.0 . .
C3 C4 C5 120.0 . .
C4 C3 C2 120.0 . .
O10 C35 C34 127.0(14) . .
O10 C35 C36 117.6(11) . .
C34 C35 C36 115.4(13) . .
C35 C34 C33 125.9(15) . .
N6 C22 C23 122.1(10) . .
N6 C22 C21 113.9(9) . .
C23 C22 C21 123.9(10) . .
O7 C28 C29 124.4(11) . .
O7 C28 C27 115.7(12) . .
C29 C28 C27 119.9(12) . .
N6 C26 C25 124.3(11) . .
C22 C23 C24 120.5(12) . .
C24 C25 C26 118.1(11) . .
C25 C24 C23 117.8(12) . .
O6 C21 C22 116.1(9) . .
N5 C21 O6 125.3(9) . .
N5 C21 C22 118.6(10) . .
O8 C30 C29 123.9(11) . .
O8 C30 C31 116.5(12) . .
C29 C30 C31 119.6(11) . .
O9 C33 C34 122.6(14) . .
O9 C33 C32 115.6(13) . .
C34 C33 C32 121.6(14) . .

loop_
_geom_bond_atom_site_label_1
_geom_bond_atom_site_label_2
_geom_bond_distance
_geom_bond_site_symmetry_2
Er1 Er1 3.6401(8) 2_556
Er1 Er2 3.5064(6) .
Er1 O1 2.290(6) 2_556
Er1 O5 2.379(6) .
Er1 O2 2.284(6) 2_556
Er1 O2 2.299(6) .
Er1 O3 2.338(6) .
Er1 O4 2.269(6) .
Er1 N1 2.417(8) .
Er1 O12 2.389(6) .
Er2 Er3 3.7514(6) .
Er2 O1 2.329(6) 2_556
Er2 O6 2.320(6) .
Er2 O5 2.260(6) .
Er2 O3 2.349(6) .
Er2 O13 2.255(6) .
Er2 O11 2.368(7) .
Er2 N3 2.540(8) .
Er2 N4 2.518(8) .
Er3 O10 2.238(8) .
Er3 O6 2.268(6) .
Er3 O7 2.280(7) .
Er3 O9 2.225(9) .
Er3 O13 2.238(6) .
Er3 O8 2.261(7) .
Er3 N6 2.551(9) .
O1 C2 1.356(7) .
O10 C35 1.227(14) .
O6 C21 1.320(12) .
O5 C14 1.319(8) .
O2 C1 1.365(7) .
O3 C8 1.288(11) .
O7 C28 1.289(13) .
O4 C15 1.345(7) .
O9 C33 1.234(15) .
O13 C39 1.433(14) .
N1 N2 1.420(10) .
N1 C7 1.289(11) .
O11 C38 1.439(11) .
O8 C30 1.255(13) .
O12 C37 1.404(12) .
N6 C22 1.352(13) .
N6 C26 1.322(13) .
N3 C13 1.358(11) .
N3 C9 1.362(12) .
N5 N4 1.425(10) .
N5 C21 1.278(12) .
C13 C12 1.375(14) .
N4 C20 1.304(12) .
C12 C11 1.356(14) .
N2 C8 1.310(12) .
C9 C8 1.488(12) .
C9 C10 1.365(14) .
C14 C15 1.3900 .
C14 C19 1.3900 .
C15 C16 1.3900 .
C16 C17 1.3900 .
C17 C18 1.3900 .
C18 C19 1.3900 .
C19 C20 1.446(10) .
C10 C11 1.392(13) .
C29 C28 1.403(17) .
C29 C30 1.413(17) .
C7 C6 1.476(10) .
C2 C1 1.3900 .
C2 C3 1.3900 .
C1 C6 1.3900 .
C6 C5 1.3900 .
C5 C4 1.3900 .
C4 C3 1.3900 .
C35 C34 1.380(18) .
C35 C36 1.495(18) .
C34 C33 1.396(18) .
C22 C23 1.368(15) .
C22 C21 1.465(13) .
C28 C27 1.494(17) .
C26 C25 1.390(17) .
C23 C24 1.383(16) .
C25 C24 1.380(18) .
C30 C31 1.502(15) .
C33 C32 1.535(19) .

loop_
_geom_torsion_atom_site_label_1
_geom_torsion_atom_site_label_2
_geom_torsion_atom_site_label_3
_geom_torsion_atom_site_label_4
_geom_torsion
_geom_torsion_site_symmetry_1
Er1 O1 C2 C1 5.1(7) 2_556
Er1 O1 C2 C3 -176.9(3) 2_556
Er1 O5 C14 C15 5.5(7) .
Er1 O5 C14 C19 -172.1(3) .
Er1 O2 C1 C2 -3.9(6) 2_556
Er1 O2 C1 C2 -155.5(4) .
Er1 O2 C1 C6 177.3(3) 2_556
Er1 O2 C1 C6 25.7(9) .
Er1 O3 C8 N2 -20.2(13) .
Er1 O3 C8 C9 158.1(6) .
Er1 O4 C15 C14 -5.9(7) .
Er1 O4 C15 C16 171.6(3) .
Er1 N1 N2 C8 12.4(10) .
Er1 N1 C7 C6 -11.5(15) .
Er2 O1 C2 C1 -150.2(6) 2_556
Er2 O1 C2 C3 27.8(11) 2_556
Er2 O6 C21 N5 -2.2(14) .
Er2 O6 C21 C22 174.4(7) .
Er2 O5 C14 C15 -161.9(6) .
Er2 O5 C14 C19 20.5(12) .
Er2 O3 C8 N2 -133.4(9) .
Er2 O3 C8 C9 44.9(10) .
Er2 N3 C13 C12 -174.2(7) .
Er2 N3 C9 C8 -6.7(10) .
Er2 N3 C9 C10 172.7(8) .
Er2 N4 C20 C19 -5.3(16) .
Er3 O10 C35 C34 -10.2(18) .
Er3 O10 C35 C36 170.0(8) .
Er3 O6 C21 N5 -168.7(8) .
Er3 O6 C21 C22 7.9(13) .
Er3 O7 C28 C29 2.8(19) .
Er3 O7 C28 C27 -176.4(9) .
Er3 O9 C33 C34 21.4(19) .
Er3 O9 C33 C32 -164.0(10) .
Er3 O8 C30 C29 -6.2(18) .
Er3 O8 C30 C31 175.1(8) .
Er3 N6 C22 C23 177.0(9) .
Er3 N6 C22 C21 0.5(12) .
Er3 N6 C26 C25 -176.4(11) .
O1 C2 C1 O2 -0.8(7) .
O1 C2 C1 C6 178.0(7) .
O1 C2 C3 C4 -177.9(7) .
O10 C35 C34 C33 -9(2) .
O5 C14 C15 O4 0.0(7) .
O5 C14 C15 C16 -177.6(7) .
O5 C14 C19 C18 177.5(7) .
O5 C14 C19 C20 -6.0(9) .
O2 C1 C6 C7 1.0(9) .
O2 C1 C6 C5 178.7(7) .
O4 C15 C16 C17 -177.4(7) .
N1 N2 C8 O3 5.0(15) .
N1 N2 C8 C9 -173.2(8) .
N1 C7 C6 C1 -7.3(14) .
N1 C7 C6 C5 174.9(9) .
N6 C22 C23 C24 1(2) .
N6 C22 C21 O6 -4.8(14) .
N6 C22 C21 N5 172.1(10) .
N6 C26 C25 C24 -2(2) .
N3 C13 C12 C11 0.4(16) .
N3 C9 C8 O3 -23.1(12) .
N3 C9 C8 N2 155.4(9) .
N3 C9 C10 C11 3.9(16) .
N5 N4 C20 C19 -174.5(9) .
C13 N3 C9 C8 177.9(8) .
C13 N3 C9 C10 -2.8(14) .
C13 C12 C11 C10 0.8(16) .
N4 N5 C21 O6 4.7(15) .
N4 N5 C21 C22 -171.8(9) .
N2 N1 C7 C6 179.5(9) .
C9 N3 C13 C12 0.6(14) .
C9 C10 C11 C12 -2.8(16) .
C8 C9 C10 C11 -176.8(10) .
C14 C15 C16 C17 0.0 .
C14 C19 C20 N4 0.9(14) .
C15 C14 C19 C18 0.0 .
C15 C14 C19 C20 176.5(8) .
C15 C16 C17 C18 0.0 .
C16 C17 C18 C19 0.0 .
C17 C18 C19 C14 0.0 .
C17 C18 C19 C20 -176.7(7) .
C18 C19 C20 N4 177.5(9) .
C19 C14 C15 O4 177.6(7) .
C19 C14 C15 C16 0.0 .
C10 C9 C8 O3 157.6(10) .
C10 C9 C8 N2 -24.0(15) .
C7 N1 N2 C8 -177.1(9) .
C7 C6 C5 C4 177.9(7) .
C2 C1 C6 C7 -177.7(8) .
C2 C1 C6 C5 0.0 .
C1 C2 C3 C4 0.0 .
C1 C6 C5 C4 0.0 .
C6 C5 C4 C3 0.0 .
C5 C4 C3 C2 0.0 .
C3 C2 C1 O2 -178.8(6) .
C3 C2 C1 C6 0.0 .
C35 C34 C33 O9 3(2) .
C35 C34 C33 C32 -171.1(14) .
C22 N6 C26 C25 2.6(19) .
C22 C23 C24 C25 1(2) .
C28 C29 C30 O8 1.3(19) .
C28 C29 C30 C31 180.0(11) .
C26 N6 C22 C23 -2.1(17) .
C26 N6 C22 C21 -178.5(10) .
C26 C25 C24 C23 0(2) .
C23 C22 C21 O6 178.9(11) .
C23 C22 C21 N5 -4.3(17) .
C21 N5 N4 Er2 -4.8(11) .
C21 N5 N4 C20 166.4(9) .
C21 C22 C23 C24 176.7(12) .
C30 C29 C28 O7 0(2) .
C30 C29 C28 C27 179.4(12) .
C36 C35 C34 C33 171.1(13) .
